data_8106961
loop_
_publ_author_name
'Liang, En-Xiang'
'He, Bin-Hong'
'Xu, Yi-Xue'
'Yi, Jian-Min'
'Ren, Shao'

_publ_section_title
;
 Crystal structure of poly[(\m2-biphenyl-2,2&#x2032;-dicarboxylato-\k4
 O,O&#x2032;:O&#x2032;&#x2032;,O&#x2032;&#x2032;&#x2032;)(\m2-4,4&#x2032;-bipyridine-\k2
 N:N&#x2032;)copper(II)], C24H16CuN2O4
;
_journal_issue 2
_journal_name_full 'Zeitschrift f\"ur Kristallographie - New Crystal Structures'
_journal_page_first 635
_journal_page_last 636
_journal_paper_doi 10.1515/ncrs-2015-0220
_journal_volume 231
_journal_year 2016
_chemical_formula_moiety 'C24 H16 Cu N2 O4'
_chemical_formula_sum 'C24 H16 Cu N2 O4'
_chemical_formula_weight 459.93
_space_group_IT_number 15
_space_group_name_Hall '-C 2yc'
_space_group_name_H-M_alt 'C 1 2/c 1'
_symmetry_cell_setting monoclinic
_symmetry_space_group_name_Hall '-C 2yc'
_symmetry_space_group_name_H-M 'C 1 2/c 1'
_atom_sites_solution_hydrogens geom
_atom_sites_solution_primary direct
_atom_sites_solution_secondary difmap
_cell_angle_alpha 90.00
_cell_angle_beta 117.095(5)
_cell_angle_gamma 90.00
_cell_formula_units_Z 4
_cell_length_a 20.262(7)
_cell_length_b 9.530(3)
_cell_length_c 11.444(3)
_cell_measurement_reflns_used 3490
_cell_measurement_temperature 293(2)
_cell_measurement_theta_max 28.34
_cell_measurement_theta_min 2.26
_cell_volume 1967.3(11)
_computing_cell_refinement APEX2-2005
_computing_data_collection APEX2-2005
_computing_data_reduction 'SAINT-2005 '
_computing_molecular_graphics 'SHELXTL-2008 [7]'
_computing_publication_material 'SHELXTL-2008 [7]'
_computing_structure_refinement 'SHELXTL-2008 [7]'
_computing_structure_solution 'SHELXTL-2008 [7]'
_diffrn_ambient_temperature 293(2)
_diffrn_measured_fraction_theta_full 0.999
_diffrn_measured_fraction_theta_max 0.999
_diffrn_measurement_device_type 'CCD area detector'
_diffrn_measurement_method 'phi and omega scans'
_diffrn_radiation_monochromator graphite
_diffrn_radiation_source 'fine-focus sealed tube'
_diffrn_radiation_type MoK\a
_diffrn_radiation_wavelength 0.71073
_diffrn_reflns_av_R_equivalents 0.0190
_diffrn_reflns_av_sigmaI/netI 0.0181
_diffrn_reflns_limit_h_max 24
_diffrn_reflns_limit_h_min -23
_diffrn_reflns_limit_k_max 11
_diffrn_reflns_limit_k_min -10
_diffrn_reflns_limit_l_max 13
_diffrn_reflns_limit_l_min -12
_diffrn_reflns_number 5413
_diffrn_reflns_theta_full 25.04
_diffrn_reflns_theta_max 25.04
_diffrn_reflns_theta_min 2.26
_exptl_absorpt_coefficient_mu 1.146
_exptl_absorpt_correction_T_max 0.8940
_exptl_absorpt_correction_T_min 0.7627
_exptl_absorpt_correction_type multi-scan
_exptl_absorpt_process_details 'SADABS (Bruker, 2005)'
_exptl_crystal_colour blue
_exptl_crystal_density_diffrn 1.553
_exptl_crystal_density_method 'not measured'
_exptl_crystal_description block
_exptl_crystal_F_000 940
_exptl_crystal_size_max 0.25
_exptl_crystal_size_mid 0.12
_exptl_crystal_size_min 0.10
_refine_diff_density_max 0.289
_refine_diff_density_min -0.507
_refine_diff_density_rms 0.055
_refine_ls_extinction_method none
_refine_ls_goodness_of_fit_ref 1.069
_refine_ls_hydrogen_treatment constr
_refine_ls_matrix_type full
_refine_ls_number_parameters 142
_refine_ls_number_reflns 1752
_refine_ls_number_restraints 0
_refine_ls_restrained_S_all 1.069
_refine_ls_R_factor_all 0.0298
_refine_ls_R_factor_gt 0.0271
_refine_ls_shift/su_max 0.000
_refine_ls_shift/su_mean 0.000
_refine_ls_structure_factor_coef Fsqd
_refine_ls_weighting_details 'calc w=1/[\s^2^(Fo^2^)+(0.0782P)^2^+0.0876P] where P=(Fo^2^+2Fc^2^)/3'
_refine_ls_weighting_scheme calc
_refine_ls_wR_factor_gt 0.0978
_refine_ls_wR_factor_ref 0.0998
_reflns_number_gt 1592
_reflns_number_total 1752
_reflns_threshold_expression >2sigma(I)
_cod_data_source_file suppl_ncrs-2015-0220_suppl.cif
_cod_data_source_block 1
_cod_original_cell_volume 1967.2(11)
_cod_original_sg_symbol_Hall '-C 2yc '
_cod_original_sg_symbol_H-M ' C 2/c'
_cod_database_code 8106961

loop_
_symmetry_equiv_pos_as_xyz
'x, y, z'
'-x, y, -z+1/2'
'x+1/2, y+1/2, z'
'-x+1/2, y+1/2, -z+1/2'
'-x, -y, -z'
'x, -y, z-1/2'
'-x+1/2, -y+1/2, -z'
'x+1/2, -y+1/2, z-1/2'

loop_
_atom_site_label
_atom_site_type_symbol
_atom_site_fract_x
_atom_site_fract_y
_atom_site_fract_z
_atom_site_U_iso_or_equiv
_atom_site_adp_type
_atom_site_occupancy
_atom_site_symmetry_multiplicity
_atom_site_calc_flag
_atom_site_refinement_flags
_atom_site_disorder_assembly
_atom_site_disorder_group
C1 C 1.13362(12) 0.8242(2) 0.0947(2) 0.0385(6) Uani 1 1 d . . .
H1 H 1.1236 0.8131 0.1657 0.046 Uiso 1 1 calc R . .
C2 C 1.19834(11) 0.7660(2) 0.1016(2) 0.0399(5) Uani 1 1 d . . .
H2 H 1.2307 0.7182 0.1769 0.048 Uiso 1 1 calc R . .
C3 C 1.21491(9) 0.77847(19) -0.00251(19) 0.0268(4) Uani 1 1 d . . .
C4 C 1.16344(11) 0.8503(3) -0.1129(2) 0.0400(5) Uani 1 1 d . . .
H4 H 1.1710 0.8593 -0.1868 0.048 Uiso 1 1 calc R . .
C5 C 1.10126(11) 0.9080(2) -0.1113(2) 0.0373(5) Uani 1 1 d . . .
H5 H 1.0686 0.9583 -0.1845 0.045 Uiso 1 1 calc R . .
C6 C 0.93276(11) 0.7798(2) 0.03887(19) 0.0289(4) Uani 1 1 d . . .
C7 C 0.90927(10) 0.67578(18) 0.11182(18) 0.0257(4) Uani 1 1 d . . .
C8 C 0.83343(11) 0.6557(2) 0.0667(2) 0.0336(5) Uani 1 1 d . . .
H8 H 0.8004 0.6995 -0.0105 0.040 Uiso 1 1 calc R . .
C9 C 0.80596(12) 0.5725(2) 0.1334(2) 0.0372(5) Uani 1 1 d . . .
H9 H 0.7551 0.5632 0.1030 0.045 Uiso 1 1 calc R . .
C10 C 0.85472(16) 0.50331(18) 0.2454(3) 0.0373(6) Uani 1 1 d . . .
H10 H 0.8368 0.4465 0.2907 0.045 Uiso 1 1 calc R . .
C11 C 0.93030(15) 0.5184(2) 0.2904(2) 0.0330(5) Uani 1 1 d . . .
H11 H 0.9628 0.4696 0.3649 0.040 Uiso 1 1 calc R . .
C12 C 0.95885(10) 0.60570(17) 0.22599(17) 0.0256(4) Uani 1 1 d . . .
Cu1 Cu 1.0000 1.0000 0.0000 0.02283(17) Uani 1 2 d S . .
N1 N 1.08545(9) 0.89552(16) -0.01008(17) 0.0286(4) Uani 1 1 d . . .
O1 O 0.99232(7) 0.85041(14) 0.10693(13) 0.0319(3) Uani 1 1 d . . .
O2 O 0.89300(10) 0.80078(18) -0.07992(15) 0.0495(5) Uani 1 1 d . . .

loop_
_atom_site_aniso_label
_atom_site_aniso_U_11
_atom_site_aniso_U_22
_atom_site_aniso_U_33
_atom_site_aniso_U_23
_atom_site_aniso_U_13
_atom_site_aniso_U_12
C1 0.0379(12) 0.0450(13) 0.0484(13) 0.0222(10) 0.0334(11) 0.0181(10)
C2 0.0294(10) 0.0434(12) 0.0557(13) 0.0259(10) 0.0271(10) 0.0184(10)
C3 0.0192(9) 0.0261(9) 0.0375(10) -0.0055(8) 0.0151(8) 0.0025(7)
C4 0.0256(10) 0.0706(15) 0.0255(10) -0.0039(9) 0.0131(8) 0.0150(10)
C5 0.0232(10) 0.0615(14) 0.0255(10) 0.0011(9) 0.0097(8) 0.0149(9)
C6 0.0351(10) 0.0247(9) 0.0331(11) 0.0030(8) 0.0211(9) 0.0098(8)
C7 0.0277(10) 0.0236(9) 0.0266(9) -0.0015(7) 0.0132(8) 0.0024(8)
C8 0.0295(10) 0.0328(11) 0.0327(11) 0.0004(8) 0.0091(9) 0.0038(8)
C9 0.0281(10) 0.0341(11) 0.0481(12) -0.0052(9) 0.0163(9) -0.0054(9)
C10 0.0390(15) 0.0335(13) 0.0432(15) 0.0008(8) 0.0220(12) -0.0119(8)
C11 0.0341(13) 0.0303(11) 0.0292(12) 0.0042(8) 0.0097(10) -0.0041(8)
C12 0.0283(11) 0.0202(9) 0.0270(10) -0.0042(7) 0.0115(8) -0.0019(7)
Cu1 0.0194(2) 0.0268(3) 0.0281(3) 0.00774(11) 0.01589(18) 0.00760(11)
N1 0.0227(8) 0.0303(9) 0.0390(9) 0.0051(7) 0.0195(7) 0.0073(7)
O1 0.0258(7) 0.0360(7) 0.0406(8) 0.0155(6) 0.0210(6) 0.0078(6)
O2 0.0713(12) 0.0483(9) 0.0246(8) 0.0040(7) 0.0181(8) -0.0028(9)

loop_
_atom_type_symbol
_atom_type_description
_atom_type_scat_dispersion_real
_atom_type_scat_dispersion_imag
_atom_type_scat_source
C C 0.0033 0.0016 'International Tables Vol C Tables 4.2.6.8 and 6.1.1.4'
H H 0.0000 0.0000 'International Tables Vol C Tables 4.2.6.8 and 6.1.1.4'
N N 0.0061 0.0033 'International Tables Vol C Tables 4.2.6.8 and 6.1.1.4'
O O 0.0106 0.0060 'International Tables Vol C Tables 4.2.6.8 and 6.1.1.4'
Cu Cu 0.3201 1.2651 'International Tables Vol C Tables 4.2.6.8 and 6.1.1.4'

loop_
_geom_angle_atom_site_label_1
_geom_angle_atom_site_label_2
_geom_angle_atom_site_label_3
_geom_angle
_geom_angle_site_symmetry_1
_geom_angle_site_symmetry_3
N1 C1 C2 122.53(19) . .
N1 C1 H1 118.7 . .
C2 C1 H1 118.7 . .
C3 C2 C1 120.59(19) . .
C3 C2 H2 119.7 . .
C1 C2 H2 119.7 . .
C2 C3 C4 116.55(17) . .
C2 C3 C3 122.3(2) . 7_765
C4 C3 C3 121.1(2) . 7_765
C5 C4 C3 119.53(19) . .
C5 C4 H4 120.2 . .
C3 C4 H4 120.2 . .
N1 C5 C4 123.62(19) . .
N1 C5 H5 118.2 . .
C4 C5 H5 118.2 . .
O2 C6 O1 122.73(18) . .
O2 C6 C7 120.12(18) . .
O1 C6 C7 117.01(16) . .
C8 C7 C12 118.75(17) . .
C8 C7 C6 117.29(17) . .
C12 C7 C6 123.84(17) . .
C9 C8 C7 121.86(19) . .
C9 C8 H8 119.1 . .
C7 C8 H8 119.1 . .
C10 C9 C8 119.3(2) . .
C10 C9 H9 120.3 . .
C8 C9 H9 120.3 . .
C9 C10 C11 120.0(2) . .
C9 C10 H10 120.0 . .
C11 C10 H10 120.0 . .
C10 C11 C12 121.2(2) . .
C10 C11 H11 119.4 . .
C12 C11 H11 119.4 . .
C11 C12 C7 118.77(18) . .
C11 C12 C12 117.68(18) . 2_755
C7 C12 C12 123.14(18) . 2_755
O1 Cu1 O1 179.999(1) 5_775 .
O1 Cu1 N1 90.52(6) 5_775 .
O1 Cu1 N1 89.48(6) . .
O1 Cu1 N1 89.48(6) 5_775 5_775
O1 Cu1 N1 90.52(6) . 5_775
N1 Cu1 N1 180.00(5) . 5_775
C1 N1 C5 117.14(16) . .
C1 N1 Cu1 119.21(14) . .
C5 N1 Cu1 123.16(13) . .
C6 O1 Cu1 109.03(12) . .

loop_
_geom_bond_atom_site_label_1
_geom_bond_atom_site_label_2
_geom_bond_distance
_geom_bond_site_symmetry_2
C1 N1 1.336(3) .
C1 C2 1.393(3) .
C1 H1 0.9300 .
C2 C3 1.382(3) .
C2 H2 0.9300 .
C3 C4 1.397(3) .
C3 C3 1.498(3) 7_765
C4 C5 1.382(3) .
C4 H4 0.9300 .
C5 N1 1.341(3) .
C5 H5 0.9300 .
C6 O2 1.241(2) .
C6 O1 1.288(2) .
C6 C7 1.506(3) .
C7 C8 1.394(3) .
C7 C12 1.402(3) .
C8 C9 1.381(3) .
C8 H8 0.9300 .
C9 C10 1.379(4) .
C9 H9 0.9300 .
C10 C11 1.383(4) .
C10 H10 0.9300 .
C11 C12 1.400(3) .
C11 H11 0.9300 .
C12 C12 1.499(4) 2_755
Cu1 O1 1.9306(13) 5_775
Cu1 O1 1.9306(13) .
Cu1 N1 2.0455(16) .
Cu1 N1 2.0455(16) 5_775

loop_
_geom_torsion_atom_site_label_1
_geom_torsion_atom_site_label_2
_geom_torsion_atom_site_label_3
_geom_torsion_atom_site_label_4
_geom_torsion
_geom_torsion_site_symmetry_1
_geom_torsion_site_symmetry_2
_geom_torsion_site_symmetry_3
_geom_torsion_site_symmetry_4
N1 C1 C2 C3 -0.8(4) . . . .
C1 C2 C3 C4 -0.6(3) . . . .
C1 C2 C3 C3 177.9(2) . . . 7_765
C2 C3 C4 C5 2.1(3) . . . .
C3 C3 C4 C5 -176.5(2) 7_765 . . .
C3 C4 C5 N1 -2.3(4) . . . .
O2 C6 C7 C8 -29.3(3) . . . .
O1 C6 C7 C8 146.34(18) . . . .
O2 C6 C7 C12 154.81(19) . . . .
O1 C6 C7 C12 -29.5(3) . . . .
C12 C7 C8 C9 2.1(3) . . . .
C6 C7 C8 C9 -174.03(18) . . . .
C7 C8 C9 C10 -2.2(3) . . . .
C8 C9 C10 C11 0.5(3) . . . .
C9 C10 C11 C12 1.5(3) . . . .
C10 C11 C12 C7 -1.6(3) . . . .
C10 C11 C12 C12 -174.48(19) . . . 2_755
C8 C7 C12 C11 -0.1(3) . . . .
C6 C7 C12 C11 175.71(17) . . . .
C8 C7 C12 C12 172.32(15) . . . 2_755
C6 C7 C12 C12 -11.9(3) . . . 2_755
C2 C1 N1 C5 0.8(3) . . . .
C2 C1 N1 Cu1 -171.44(19) . . . .
C4 C5 N1 C1 0.8(3) . . . .
C4 C5 N1 Cu1 172.67(18) . . . .
O1 Cu1 N1 C1 143.63(17) 5_775 . . .
O1 Cu1 N1 C1 -36.37(17) . . . .
O1 Cu1 N1 C5 -28.11(17) 5_775 . . .
O1 Cu1 N1 C5 151.89(17) . . . .
O2 C6 O1 Cu1 6.7(2) . . . .
C7 C6 O1 Cu1 -168.87(12) . . . .
N1 Cu1 O1 C6 -108.42(13) . . . .
N1 Cu1 O1 C6 71.58(13) 5_775 . . .
